data_7041324
loop_
_publ_author_name
'Zhang, Kun'
'Liu, Dan'
'Vieru, Veacheslav'
'Hou, Lei'
'Cui, Bin'
'Guo, Fu-Sheng'
'Chibotaru, Liviu F.'
'Wang, Yao-Yu'

_publ_section_title
;
 Transitions of two magnetic interaction states in dinuclear Dy(iii)
 complexes via subtle structural variations.
;
_journal_issue 3
_journal_name_full 'Dalton transactions (Cambridge, England : 2003)'
_journal_page_first 638
_journal_page_last 642
_journal_paper_doi 10.1039/c6dt04490e
_journal_volume 46
_journal_year 2017
_chemical_formula_moiety 'C64 H58 Dy2 N4 O12'
_chemical_formula_sum 'C64 H58 Dy2 N4 O12'
_chemical_formula_weight 1400.14
_space_group_crystal_system monoclinic
_space_group_IT_number 14
_space_group_name_Hall '-P 2ybc'
_space_group_name_H-M_alt 'P 1 21/c 1'
_symmetry_space_group_name_Hall '-P 2ybc'
_symmetry_space_group_name_H-M 'P 1 21/c 1'
_atom_sites_solution_hydrogens geom
_atom_sites_solution_primary direct
_audit_creation_date 2016-05-14
_audit_creation_method
;
Olex2 1.2
(compiled 2016.02.19 svn.r3266 for OlexSys, GUI svn.r5155)
;
_audit_update_record
;
2016-05-14 deposited with the CCDC.
2016-12-05 downloaded from the CCDC.
;
_cell_angle_alpha 90
_cell_angle_beta 95.7601(18)
_cell_angle_gamma 90
_cell_formula_units_Z 2
_cell_length_a 11.2804(2)
_cell_length_b 15.7016(3)
_cell_length_c 15.5827(3)
_cell_measurement_reflns_used 6437
_cell_measurement_temperature 100.02(10)
_cell_measurement_theta_max 28.8110
_cell_measurement_theta_min 3.8510
_cell_volume 2746.08(9)
_computing_cell_refinement
;
CrysAlisPro, Agilent Technologies,
Version 1.171.37.33 (release 27-03-2014 CrysAlis171 .NET)
(compiled Mar 27 2014,17:12:48)
;
_computing_data_collection
;
CrysAlisPro, Agilent Technologies,
Version 1.171.37.33 (release 27-03-2014 CrysAlis171 .NET)
(compiled Mar 27 2014,17:12:48)
;
_computing_data_reduction
;
CrysAlisPro, Agilent Technologies,
Version 1.171.37.33 (release 27-03-2014 CrysAlis171 .NET)
(compiled Mar 27 2014,17:12:48)
;
_computing_molecular_graphics 'Olex2 (Dolomanov et al., 2009)'
_computing_publication_material 'Olex2 (Dolomanov et al., 2009)'
_computing_structure_refinement 'ShelXL (Sheldrick, 2015)'
_computing_structure_solution 'ShelXT (Sheldrick, 2015)'
_diffrn_ambient_environment N~2~
_diffrn_ambient_temperature 100.02(10)
_diffrn_detector 'CCD plate'
_diffrn_detector_area_resol_mean 8.0714
_diffrn_detector_type Eos
_diffrn_measured_fraction_theta_full 0.996
_diffrn_measured_fraction_theta_max 0.846
_diffrn_measurement_details
;
#__ type_ start__ end____ width___ exp.time_
  1 omega  -94.00  -61.00   1.0000    1.0000
omega____ theta____ kappa____ phi______ frames
    -      -17.7663  178.0000 -120.0000 33

#__ type_ start__ end____ width___ exp.time_
  2 omega    6.00   80.00   1.0000    1.0000
omega____ theta____ kappa____ phi______ frames
    -       18.8601   57.0000   60.0000 74

#__ type_ start__ end____ width___ exp.time_
  3 omega  -48.00   69.00   1.0000    1.0000
omega____ theta____ kappa____ phi______ frames
    -       18.8601    0.0000 -120.0000 117
;
_diffrn_measurement_device 'four-circle diffractometer'
_diffrn_measurement_device_type 'SuperNova, Single source at offset, Eos'
_diffrn_measurement_method '\w scans'
_diffrn_orient_matrix_UB_11 0.0086994000
_diffrn_orient_matrix_UB_12 0.0422301000
_diffrn_orient_matrix_UB_13 0.0155120000
_diffrn_orient_matrix_UB_21 -0.0625132000
_diffrn_orient_matrix_UB_22 0.0066955000
_diffrn_orient_matrix_UB_23 -0.0049241000
_diffrn_orient_matrix_UB_31 -0.0035484000
_diffrn_orient_matrix_UB_32 -0.0145409000
_diffrn_orient_matrix_UB_33 0.0427566000
_diffrn_radiation_monochromator mirror
_diffrn_radiation_probe x-ray
_diffrn_radiation_type MoK\a
_diffrn_radiation_wavelength 0.71073
_diffrn_reflns_av_R_equivalents 0.0333
_diffrn_reflns_av_unetI/netI 0.0542
_diffrn_reflns_Laue_measured_fraction_full 0.996
_diffrn_reflns_Laue_measured_fraction_max 0.846
_diffrn_reflns_limit_h_max 14
_diffrn_reflns_limit_h_min -6
_diffrn_reflns_limit_k_max 20
_diffrn_reflns_limit_k_min -19
_diffrn_reflns_limit_l_max 19
_diffrn_reflns_limit_l_min -21
_diffrn_reflns_number 12479
_diffrn_reflns_point_group_measured_fraction_full 0.996
_diffrn_reflns_point_group_measured_fraction_max 0.846
_diffrn_reflns_theta_full 26.000
_diffrn_reflns_theta_max 29.132
_diffrn_reflns_theta_min 3.358
_diffrn_source 'SuperNova (Mo) X-ray Source'
_exptl_absorpt_coefficient_mu 2.771
_exptl_absorpt_correction_T_max 1.00000
_exptl_absorpt_correction_T_min 0.77690
_exptl_absorpt_correction_type multi-scan
_exptl_absorpt_process_details
;
CrysAlisPro, Agilent Technologies,
Version 1.171.37.33 (release 27-03-2014 CrysAlis171 .NET)
(compiled Mar 27 2014,17:12:48)
Empirical absorption correction using spherical harmonics,
 implemented in SCALE3 ABSPACK scaling algorithm.
;
_exptl_crystal_colour 'clear yellow'
_exptl_crystal_colour_lustre clear
_exptl_crystal_colour_primary yellow
_exptl_crystal_density_diffrn 1.693
_exptl_crystal_description block
_exptl_crystal_F_000 1396
_exptl_crystal_size_max 0.5
_exptl_crystal_size_mid 0.5
_exptl_crystal_size_min 0.3
_refine_diff_density_max 0.815
_refine_diff_density_min -1.039
_refine_diff_density_rms 0.119
_refine_ls_extinction_method none
_refine_ls_goodness_of_fit_ref 1.036
_refine_ls_hydrogen_treatment constr
_refine_ls_matrix_type full
_refine_ls_number_parameters 373
_refine_ls_number_reflns 6264
_refine_ls_number_restraints 0
_refine_ls_restrained_S_all 1.036
_refine_ls_R_factor_all 0.0411
_refine_ls_R_factor_gt 0.0322
_refine_ls_shift/su_max 0.003
_refine_ls_shift/su_mean 0.000
_refine_ls_structure_factor_coef Fsqd
_refine_ls_weighting_details 'w=1/[\s^2^(Fo^2^)+(0.0229P)^2^+0.4321P] where P=(Fo^2^+2Fc^2^)/3'
_refine_ls_weighting_scheme calc
_refine_ls_wR_factor_gt 0.0661
_refine_ls_wR_factor_ref 0.0706
_reflns_Friedel_coverage 0.000
_reflns_number_gt 5270
_reflns_number_total 6264
_reflns_threshold_expression 'I > 2\s(I)'
_cod_data_source_file c6dt04490e2.cif
_cod_data_source_block dy
_cod_depositor_comments 'Adding full bibliography for 7041323--7041324.cif.'
_cod_original_cell_volume 2746.10(10)
_cod_database_code 7041324
_chemical_oxdiff_formula 'C64 H58 Dy2 N4 O12'
_shelx_space_group_comment
;
The symmetry employed for this shelxl refinement is uniquely defined
by the following loop, which should always be used as a source of
symmetry information in preference to the above space-group names.
They are only intended as comments.
;
_reflns_odcompleteness_completeness 99.64
_reflns_odcompleteness_iscentric 1
_reflns_odcompleteness_theta 26.32
_olex2_refinement_description
;
1. Fixed Uiso
 At 1.2 times of:
  All C(H) groups
 At 1.5 times of:
  All C(H,H,H) groups
2.a Aromatic/amide H refined with riding coordinates:
 C4(H4), C5(H5), C6(H6), C7(H7), C9(H9), C10(H10), C11(H11), C12(H12),
 C15(H15), C16(H16), C17(H17), C18(H18), C19(H19), C22(H22), C25(H25), C26(H26),
  C27(H27), C28(H28), C29(H29), C30(H30)
2.b Idealised Me refined as rotating group:
 C14(H14A,H14B,H14C), C31(H31A,H31B,H31C), C32(H32A,H32B,H32C)
;
_shelx_shelxl_version_number 2014/7
_olex2_submission_special_instructions 'No special instructions were received'

loop_
_space_group_symop_operation_xyz
'x, y, z'
'-x, y+1/2, -z+1/2'
'-x, -y, -z'
'x, -y-1/2, z-1/2'

loop_
_atom_site_label
_atom_site_type_symbol
_atom_site_fract_x
_atom_site_fract_y
_atom_site_fract_z
_atom_site_U_iso_or_equiv
_atom_site_adp_type
_atom_site_occupancy
_atom_site_site_symmetry_order
_atom_site_calc_flag
_atom_site_refinement_flags_posn
Dy1 Dy 0.52262(2) 0.61268(2) 0.54203(2) 0.01728(6) Uani 1 1 d .
O1 O 0.6238(2) 0.48737(13) 0.51443(13) 0.0185(5) Uani 1 1 d .
O2 O 0.5454(2) 0.75287(14) 0.55811(14) 0.0239(5) Uani 1 1 d .
O3 O 0.6542(2) 0.32279(14) 0.54112(15) 0.0256(6) Uani 1 1 d .
O4 O 0.6085(2) 0.56444(15) 0.67411(14) 0.0253(6) Uani 1 1 d .
O5 O 0.3809(2) 0.62146(14) 0.64013(14) 0.0222(5) Uani 1 1 d .
O6 O 0.5612(2) 0.63719(15) 0.39553(14) 0.0267(6) Uani 1 1 d .
N1 N 0.7364(3) 0.65651(17) 0.54305(16) 0.0198(6) Uani 1 1 d .
N2 N 0.6872(3) 0.67147(19) 0.29657(18) 0.0296(7) Uani 1 1 d .
C1 C 0.8318(3) 0.5165(2) 0.5627(2) 0.0231(8) Uani 1 1 d .
C2 C 0.7333(3) 0.4622(2) 0.5440(2) 0.0206(7) Uani 1 1 d .
C3 C 0.7541(3) 0.3737(2) 0.5573(2) 0.0237(8) Uani 1 1 d .
C4 C 0.8645(3) 0.3417(2) 0.5839(2) 0.0285(8) Uani 1 1 d .
H4 H 0.8750 0.2833 0.5911 0.034 Uiso 1 1 calc R
C5 C 0.9608(4) 0.3961(2) 0.6001(2) 0.0351(10) Uani 1 1 d .
H5 H 1.0361 0.3745 0.6177 0.042 Uiso 1 1 calc R
C6 C 0.9441(3) 0.4816(2) 0.5900(2) 0.0301(8) Uani 1 1 d .
H6 H 1.0089 0.5180 0.6015 0.036 Uiso 1 1 calc R
C7 C 0.8288(3) 0.6090(2) 0.5547(2) 0.0238(8) Uani 1 1 d .
H7 H 0.9021 0.6365 0.5585 0.029 Uiso 1 1 calc R
C8 C 0.7483(3) 0.7461(2) 0.5304(2) 0.0221(7) Uani 1 1 d .
C9 C 0.8505(3) 0.7873(2) 0.5089(2) 0.0290(9) Uani 1 1 d .
H9 H 0.9201 0.7564 0.5047 0.035 Uiso 1 1 calc R
C10 C 0.8485(4) 0.8752(2) 0.4934(2) 0.0334(10) Uani 1 1 d .
H10 H 0.9173 0.9031 0.4805 0.040 Uiso 1 1 calc R
C11 C 0.7438(4) 0.9205(2) 0.4974(2) 0.0291(9) Uani 1 1 d .
H11 H 0.7425 0.9787 0.4865 0.035 Uiso 1 1 calc R
C12 C 0.6408(4) 0.8799(2) 0.5175(2) 0.0264(8) Uani 1 1 d .
H12 H 0.5709 0.9111 0.5186 0.032 Uiso 1 1 calc R
C13 C 0.6407(3) 0.7925(2) 0.5360(2) 0.0214(7) Uani 1 1 d .
C14 C 0.6523(4) 0.2469(2) 0.5921(3) 0.0385(10) Uani 1 1 d .
H14A H 0.6710 0.2610 0.6519 0.058 Uiso 1 1 calc GR
H14B H 0.7101 0.2073 0.5747 0.058 Uiso 1 1 calc GR
H14C H 0.5744 0.2217 0.5839 0.058 Uiso 1 1 calc GR
C15 C 0.7772(3) 0.4817(2) 0.7880(2) 0.0253(8) Uani 1 1 d .
H15 H 0.8046 0.5250 0.7543 0.030 Uiso 1 1 calc R
C16 C 0.8579(4) 0.4296(2) 0.8343(2) 0.0311(9) Uani 1 1 d .
H16 H 0.9392 0.4380 0.8325 0.037 Uiso 1 1 calc R
C17 C 0.8166(4) 0.3637(2) 0.8846(3) 0.0358(10) Uani 1 1 d .
H17 H 0.8705 0.3292 0.9176 0.043 Uiso 1 1 calc R
C18 C 0.6968(4) 0.3505(2) 0.8845(3) 0.0367(10) Uani 1 1 d .
H18 H 0.6694 0.3058 0.9164 0.044 Uiso 1 1 calc R
C19 C 0.6155(3) 0.4032(2) 0.8375(2) 0.0279(8) Uani 1 1 d .
H19 H 0.5343 0.3930 0.8375 0.033 Uiso 1 1 calc R
C20 C 0.6543(3) 0.4707(2) 0.7906(2) 0.0239(8) Uani 1 1 d .
C21 C 0.5702(3) 0.5285(2) 0.7385(2) 0.0242(8) Uani 1 1 d .
C22 C 0.4541(3) 0.5429(2) 0.7626(2) 0.0258(8) Uani 1 1 d .
H22 H 0.4346 0.5193 0.8141 0.031 Uiso 1 1 calc R
C23 C 0.3683(3) 0.5900(2) 0.7142(2) 0.0216(7) Uani 1 1 d .
C24 C 0.2480(3) 0.6044(2) 0.7455(2) 0.0230(8) Uani 1 1 d .
C25 C 0.2133(3) 0.5687(2) 0.8214(2) 0.0300(9) Uani 1 1 d .
H25 H 0.2653 0.5328 0.8544 0.036 Uiso 1 1 calc R
C26 C 0.1023(4) 0.5861(2) 0.8479(3) 0.0322(9) Uani 1 1 d .
H26 H 0.0799 0.5611 0.8980 0.039 Uiso 1 1 calc R
C27 C 0.0254(4) 0.6396(2) 0.8011(2) 0.0325(9) Uani 1 1 d .
H27 H -0.0486 0.6516 0.8198 0.039 Uiso 1 1 calc R
C28 C 0.0573(3) 0.6759(2) 0.7263(2) 0.0329(9) Uani 1 1 d .
H28 H 0.0050 0.7125 0.6946 0.040 Uiso 1 1 calc R
C29 C 0.1668(3) 0.6579(2) 0.6984(2) 0.0292(8) Uani 1 1 d .
H29 H 0.1869 0.6818 0.6472 0.035 Uiso 1 1 calc R
C30 C 0.6472(3) 0.6199(2) 0.3552(2) 0.0231(8) Uani 1 1 d .
H30 H 0.6859 0.5683 0.3664 0.028 Uiso 1 1 calc R
C31 C 0.7826(4) 0.6458(3) 0.2474(2) 0.0409(10) Uani 1 1 d .
H31A H 0.8487 0.6840 0.2588 0.061 Uiso 1 1 calc GR
H31B H 0.7554 0.6472 0.1870 0.061 Uiso 1 1 calc GR
H31C H 0.8073 0.5890 0.2635 0.061 Uiso 1 1 calc GR
C32 C 0.6339(4) 0.7549(2) 0.2794(3) 0.0450(12) Uani 1 1 d .
H32A H 0.5774 0.7519 0.2291 0.067 Uiso 1 1 calc GR
H32B H 0.6950 0.7953 0.2697 0.067 Uiso 1 1 calc GR
H32C H 0.5940 0.7727 0.3279 0.067 Uiso 1 1 calc GR

loop_
_atom_site_aniso_label
_atom_site_aniso_U_11
_atom_site_aniso_U_22
_atom_site_aniso_U_33
_atom_site_aniso_U_23
_atom_site_aniso_U_13
_atom_site_aniso_U_12
Dy1 0.01660(9) 0.01638(9) 0.01933(9) 0.00129(6) 0.00413(6) 0.00127(7)
O1 0.0167(12) 0.0195(12) 0.0189(11) 0.0007(10) -0.0001(9) 0.0033(10)
O2 0.0214(14) 0.0186(12) 0.0327(13) 0.0002(10) 0.0073(10) -0.0002(11)
O3 0.0241(14) 0.0206(12) 0.0311(13) 0.0070(11) -0.0016(10) 0.0059(11)
O4 0.0268(14) 0.0280(13) 0.0208(12) 0.0027(10) 0.0015(10) -0.0030(12)
O5 0.0187(13) 0.0257(13) 0.0229(12) 0.0007(10) 0.0061(10) -0.0014(11)
O6 0.0354(16) 0.0250(13) 0.0197(12) 0.0037(10) 0.0025(11) 0.0007(12)
N1 0.0196(16) 0.0225(15) 0.0177(14) -0.0041(12) 0.0047(11) -0.0001(13)
N2 0.040(2) 0.0285(16) 0.0193(15) 0.0044(13) 0.0005(13) -0.0079(16)
C1 0.0184(18) 0.0279(19) 0.0229(18) -0.0050(15) 0.0011(13) 0.0049(16)
C2 0.0183(18) 0.0269(18) 0.0163(16) 0.0014(14) 0.0008(13) 0.0074(16)
C3 0.0207(19) 0.0280(19) 0.0215(18) 0.0004(15) -0.0027(14) 0.0032(16)
C4 0.025(2) 0.031(2) 0.0292(19) 0.0020(17) -0.0007(15) 0.0147(18)
C5 0.022(2) 0.045(3) 0.036(2) -0.0015(18) -0.0057(16) 0.0103(19)
C6 0.0187(19) 0.041(2) 0.030(2) -0.0040(17) -0.0015(15) 0.0020(18)
C7 0.0190(19) 0.030(2) 0.0222(18) -0.0071(15) 0.0019(14) -0.0029(16)
C8 0.027(2) 0.0219(17) 0.0177(16) -0.0025(14) 0.0035(14) -0.0049(16)
C9 0.026(2) 0.0289(19) 0.034(2) -0.0078(17) 0.0131(16) -0.0045(18)
C10 0.036(2) 0.032(2) 0.034(2) -0.0024(17) 0.0183(18) -0.0135(19)
C11 0.043(2) 0.0208(18) 0.0254(19) 0.0006(15) 0.0114(17) -0.0074(18)
C12 0.034(2) 0.0228(18) 0.0231(18) -0.0007(15) 0.0067(16) -0.0009(17)
C13 0.026(2) 0.0215(17) 0.0176(16) -0.0034(14) 0.0048(14) -0.0047(16)
C14 0.041(3) 0.028(2) 0.045(2) 0.0155(18) 0.0024(19) 0.007(2)
C15 0.023(2) 0.0279(19) 0.0256(18) 0.0000(15) 0.0040(14) -0.0029(17)
C16 0.024(2) 0.030(2) 0.039(2) -0.0037(18) 0.0028(16) -0.0021(18)
C17 0.033(2) 0.0227(19) 0.050(3) 0.0055(18) -0.0009(19) 0.0019(18)
C18 0.033(2) 0.024(2) 0.054(3) 0.0113(19) 0.0056(19) 0.0001(19)
C19 0.020(2) 0.0235(19) 0.040(2) 0.0076(16) 0.0025(16) -0.0036(16)
C20 0.027(2) 0.0233(18) 0.0222(18) -0.0011(14) 0.0049(14) -0.0016(17)
C21 0.024(2) 0.0250(18) 0.0240(18) -0.0025(15) 0.0021(14) -0.0021(16)
C22 0.024(2) 0.032(2) 0.0217(18) 0.0054(15) 0.0038(14) -0.0042(17)
C23 0.0233(19) 0.0168(16) 0.0251(18) -0.0057(14) 0.0042(14) -0.0039(15)
C24 0.025(2) 0.0198(17) 0.0255(18) -0.0057(14) 0.0068(15) -0.0052(16)
C25 0.031(2) 0.027(2) 0.034(2) 0.0018(17) 0.0100(17) 0.0013(18)
C26 0.027(2) 0.030(2) 0.042(2) -0.0012(18) 0.0133(18) -0.0012(18)
C27 0.024(2) 0.035(2) 0.041(2) -0.0104(18) 0.0114(17) -0.0016(18)
C28 0.023(2) 0.036(2) 0.039(2) -0.0088(18) 0.0028(16) 0.0061(18)
C29 0.027(2) 0.032(2) 0.0293(19) -0.0009(17) 0.0044(15) -0.0018(18)
C30 0.031(2) 0.0232(18) 0.0145(16) 0.0000(14) -0.0025(14) -0.0054(16)
C31 0.033(2) 0.062(3) 0.028(2) 0.011(2) 0.0048(17) -0.008(2)
C32 0.070(4) 0.026(2) 0.039(2) 0.0124(18) 0.005(2) -0.010(2)

loop_
_atom_type_symbol
_atom_type_description
_atom_type_scat_dispersion_real
_atom_type_scat_dispersion_imag
_atom_type_scat_source
C C 0.0033 0.0016 'International Tables Vol C Tables 4.2.6.8 and 6.1.1.4'
H H 0.0000 0.0000 'International Tables Vol C Tables 4.2.6.8 and 6.1.1.4'
Dy Dy -0.1892 4.4098 'International Tables Vol C Tables 4.2.6.8 and 6.1.1.4'
N N 0.0061 0.0033 'International Tables Vol C Tables 4.2.6.8 and 6.1.1.4'
O O 0.0106 0.0060 'International Tables Vol C Tables 4.2.6.8 and 6.1.1.4'

loop_
_geom_angle_atom_site_label_1
_geom_angle_atom_site_label_2
_geom_angle_atom_site_label_3
_geom_angle
_geom_angle_site_symmetry_1
_geom_angle_site_symmetry_3
O1 Dy1 Dy1 36.98(6) . 3_666
O1 Dy1 Dy1 36.15(5) 3_666 3_666
O1 Dy1 O1 73.13(9) . 3_666
O1 Dy1 O3 128.99(8) . 3_666
O1 Dy1 O3 65.53(7) 3_666 3_666
O1 Dy1 O6 79.70(7) . .
O1 Dy1 O6 86.53(8) 3_666 .
O1 Dy1 N1 75.23(8) . .
O1 Dy1 N1 144.50(8) 3_666 .
O2 Dy1 Dy1 166.31(6) . 3_666
O2 Dy1 O1 139.56(8) . 3_666
O2 Dy1 O1 143.13(8) . .
O2 Dy1 O3 74.52(8) . 3_666
O2 Dy1 O4 100.97(8) . .
O2 Dy1 O5 86.95(8) . .
O2 Dy1 O6 85.32(8) . .
O2 Dy1 N1 68.14(9) . .
O3 Dy1 Dy1 97.32(5) 3_666 3_666
O3 Dy1 N1 127.82(8) 3_666 .
O4 Dy1 Dy1 91.82(6) . 3_666
O4 Dy1 O1 109.01(8) . 3_666
O4 Dy1 O1 73.69(8) . .
O4 Dy1 O3 147.25(8) . 3_666
O4 Dy1 O5 71.85(8) . .
O4 Dy1 O6 143.13(9) . .
O4 Dy1 N1 76.54(8) . .
O5 Dy1 Dy1 101.84(5) . 3_666
O5 Dy1 O1 77.59(7) . 3_666
O5 Dy1 O1 123.50(7) . .
O5 Dy1 O3 75.50(8) . 3_666
O5 Dy1 O6 145.02(9) . .
O5 Dy1 N1 134.78(8) . .
O6 Dy1 Dy1 81.47(6) . 3_666
O6 Dy1 O3 69.55(8) . 3_666
O6 Dy1 N1 72.27(9) . .
N1 Dy1 Dy1 110.77(6) . 3_666
Dy1 O1 Dy1 106.87(9) . 3_666
C2 O1 Dy1 121.0(2) . 3_666
C2 O1 Dy1 129.6(2) . .
C13 O2 Dy1 121.7(2) . .
C3 O3 Dy1 117.15(18) . 3_666
C3 O3 C14 115.8(3) . .
C14 O3 Dy1 124.9(2) . 3_666
C21 O4 Dy1 134.9(2) . .
C23 O5 Dy1 135.9(2) . .
C30 O6 Dy1 132.4(2) . .
C7 N1 Dy1 127.6(2) . .
C7 N1 C8 120.5(3) . .
C8 N1 Dy1 111.9(2) . .
C30 N2 C31 121.2(3) . .
C30 N2 C32 120.7(3) . .
C31 N2 C32 118.1(3) . .
C2 C1 C7 125.1(3) . .
C6 C1 C2 119.7(3) . .
C6 C1 C7 115.2(3) . .
O1 C2 C1 125.2(3) . .
O1 C2 C3 118.3(3) . .
C1 C2 C3 116.6(3) . .
O3 C3 C2 114.8(3) . .
C4 C3 O3 122.9(3) . .
C4 C3 C2 122.3(4) . .
C3 C4 H4 119.9 . .
C3 C4 C5 120.2(3) . .
C5 C4 H4 119.9 . .
C4 C5 H5 120.3 . .
C6 C5 C4 119.3(4) . .
C6 C5 H5 120.3 . .
C1 C6 H6 119.1 . .
C5 C6 C1 121.9(4) . .
C5 C6 H6 119.1 . .
N1 C7 C1 127.2(3) . .
N1 C7 H7 116.4 . .
C1 C7 H7 116.4 . .
C9 C8 N1 125.6(3) . .
C9 C8 C13 120.6(3) . .
C13 C8 N1 113.7(3) . .
C8 C9 H9 120.0 . .
C8 C9 C10 119.9(4) . .
C10 C9 H9 120.0 . .
C9 C10 H10 120.1 . .
C11 C10 C9 119.8(3) . .
C11 C10 H10 120.1 . .
C10 C11 H11 119.6 . .
C10 C11 C12 120.7(3) . .
C12 C11 H11 119.6 . .
C11 C12 H12 119.5 . .
C11 C12 C13 120.9(4) . .
C13 C12 H12 119.5 . .
O2 C13 C8 119.8(3) . .
O2 C13 C12 122.3(3) . .
C12 C13 C8 118.0(3) . .
O3 C14 H14A 109.5 . .
O3 C14 H14B 109.5 . .
O3 C14 H14C 109.5 . .
H14A C14 H14B 109.5 . .
H14A C14 H14C 109.5 . .
H14B C14 H14C 109.5 . .
C16 C15 H15 119.4 . .
C16 C15 C20 121.2(3) . .
C20 C15 H15 119.4 . .
C15 C16 H16 120.3 . .
C15 C16 C17 119.5(4) . .
C17 C16 H16 120.3 . .
C16 C17 H17 120.2 . .
C18 C17 C16 119.6(4) . .
C18 C17 H17 120.2 . .
C17 C18 H18 119.7 . .
C17 C18 C19 120.7(4) . .
C19 C18 H18 119.7 . .
C18 C19 H19 119.7 . .
C20 C19 C18 120.5(4) . .
C20 C19 H19 119.7 . .
C15 C20 C21 119.1(3) . .
C19 C20 C15 118.4(3) . .
C19 C20 C21 122.4(3) . .
O4 C21 C20 117.0(3) . .
O4 C21 C22 122.5(3) . .
C22 C21 C20 120.5(3) . .
C21 C22 H22 118.1 . .
C23 C22 C21 123.8(3) . .
C23 C22 H22 118.1 . .
O5 C23 C22 124.5(3) . .
O5 C23 C24 114.9(3) . .
C22 C23 C24 120.6(3) . .
C25 C24 C23 123.5(3) . .
C29 C24 C23 119.0(3) . .
C29 C24 C25 117.5(3) . .
C24 C25 H25 119.6 . .
C26 C25 C24 120.7(4) . .
C26 C25 H25 119.6 . .
C25 C26 H26 119.8 . .
C27 C26 C25 120.5(4) . .
C27 C26 H26 119.8 . .
C26 C27 H27 120.0 . .
C26 C27 C28 120.1(4) . .
C28 C27 H27 120.0 . .
C27 C28 H28 120.0 . .
C27 C28 C29 120.0(4) . .
C29 C28 H28 120.0 . .
C24 C29 H29 119.4 . .
C28 C29 C24 121.3(3) . .
C28 C29 H29 119.4 . .
O6 C30 N2 123.5(3) . .
O6 C30 H30 118.3 . .
N2 C30 H30 118.3 . .
N2 C31 H31A 109.5 . .
N2 C31 H31B 109.5 . .
N2 C31 H31C 109.5 . .
H31A C31 H31B 109.5 . .
H31A C31 H31C 109.5 . .
H31B C31 H31C 109.5 . .
N2 C32 H32A 109.5 . .
N2 C32 H32B 109.5 . .
N2 C32 H32C 109.5 . .
H32A C32 H32B 109.5 . .
H32A C32 H32C 109.5 . .
H32B C32 H32C 109.5 . .

loop_
_geom_bond_atom_site_label_1
_geom_bond_atom_site_label_2
_geom_bond_distance
_geom_bond_site_symmetry_2
Dy1 Dy1 3.7900(3) 3_666
Dy1 O1 2.383(2) 3_666
Dy1 O1 2.336(2) .
Dy1 O2 2.227(2) .
Dy1 O3 2.483(2) 3_666
Dy1 O4 2.313(2) .
Dy1 O5 2.324(2) .
Dy1 O6 2.398(2) .
Dy1 N1 2.506(3) .
O1 Dy1 2.383(2) 3_666
O1 C2 1.335(4) .
O2 C13 1.317(4) .
O3 Dy1 2.483(2) 3_666
O3 C3 1.384(4) .
O3 C14 1.434(4) .
O4 C21 1.264(4) .
O5 C23 1.276(4) .
O6 C30 1.237(4) .
N1 C7 1.280(4) .
N1 C8 1.429(4) .
N2 C30 1.333(4) .
N2 C31 1.441(5) .
N2 C32 1.455(5) .
C1 C2 1.407(5) .
C1 C6 1.407(5) .
C1 C7 1.458(4) .
C2 C3 1.421(4) .
C3 C4 1.368(5) .
C4 H4 0.9300 .
C4 C5 1.384(5) .
C5 H5 0.9300 .
C5 C6 1.363(5) .
C6 H6 0.9300 .
C7 H7 0.9300 .
C8 C9 1.392(5) .
C8 C13 1.425(5) .
C9 H9 0.9300 .
C9 C10 1.402(5) .
C10 H10 0.9300 .
C10 C11 1.385(5) .
C11 H11 0.9300 .
C11 C12 1.389(5) .
C12 H12 0.9300 .
C12 C13 1.402(4) .
C14 H14A 0.9600 .
C14 H14B 0.9600 .
C14 H14C 0.9600 .
C15 H15 0.9300 .
C15 C16 1.373(5) .
C15 C20 1.401(5) .
C16 H16 0.9300 .
C16 C17 1.405(5) .
C17 H17 0.9300 .
C17 C18 1.367(6) .
C18 H18 0.9300 .
C18 C19 1.389(5) .
C19 H19 0.9300 .
C19 C20 1.384(4) .
C20 C21 1.492(5) .
C21 C22 1.417(5) .
C22 H22 0.9300 .
C22 C23 1.381(5) .
C23 C24 1.505(5) .
C24 C25 1.400(5) .
C24 C29 1.395(5) .
C25 H25 0.9300 .
C25 C26 1.384(5) .
C26 H26 0.9300 .
C26 C27 1.365(5) .
C27 H27 0.9300 .
C27 C28 1.378(5) .
C28 H28 0.9300 .
C28 C29 1.380(5) .
C29 H29 0.9300 .
C30 H30 0.9300 .
C31 H31A 0.9600 .
C31 H31B 0.9600 .
C31 H31C 0.9600 .
C32 H32A 0.9600 .
C32 H32B 0.9600 .
C32 H32C 0.9600 .

loop_
_geom_torsion_atom_site_label_1
_geom_torsion_atom_site_label_2
_geom_torsion_atom_site_label_3
_geom_torsion_atom_site_label_4
_geom_torsion
_geom_torsion_site_symmetry_1
Dy1 O1 C2 C1 -33.3(4) .
Dy1 O1 C2 C1 166.9(2) 3_666
Dy1 O1 C2 C3 147.4(2) .
Dy1 O1 C2 C3 -12.4(4) 3_666
Dy1 O2 C13 C8 -22.3(4) .
Dy1 O2 C13 C12 157.7(2) .
Dy1 O3 C3 C2 15.6(3) 3_666
Dy1 O3 C3 C4 -164.3(3) 3_666
Dy1 O4 C21 C20 150.6(2) .
Dy1 O4 C21 C22 -31.0(5) .
Dy1 O5 C23 C22 7.1(5) .
Dy1 O5 C23 C24 -170.3(2) .
Dy1 O6 C30 N2 -141.9(3) .
Dy1 N1 C7 C1 5.9(5) .
Dy1 N1 C8 C9 -164.9(3) .
Dy1 N1 C8 C13 10.9(3) .
O1 C2 C3 O3 -2.8(4) .
O1 C2 C3 C4 177.1(3) .
O3 C3 C4 C5 -179.2(3) .
O4 C21 C22 C23 6.8(6) .
O5 C23 C24 C25 174.2(3) .
O5 C23 C24 C29 -7.6(5) .
N1 C8 C9 C10 176.3(3) .
N1 C8 C13 O2 5.2(4) .
N1 C8 C13 C12 -174.8(3) .
C1 C2 C3 O3 177.9(3) .
C1 C2 C3 C4 -2.3(5) .
C2 C1 C6 C5 -0.8(5) .
C2 C1 C7 N1 11.7(5) .
C2 C3 C4 C5 1.0(5) .
C3 C4 C5 C6 0.5(5) .
C4 C5 C6 C1 -0.6(5) .
C6 C1 C2 O1 -177.2(3) .
C6 C1 C2 C3 2.1(4) .
C6 C1 C7 N1 -169.4(3) .
C7 N1 C8 C9 16.3(5) .
C7 N1 C8 C13 -167.9(3) .
C7 C1 C2 O1 1.7(5) .
C7 C1 C2 C3 -179.0(3) .
C7 C1 C6 C5 -179.8(3) .
C8 N1 C7 C1 -175.6(3) .
C8 C9 C10 C11 -1.7(6) .
C9 C8 C13 O2 -178.7(3) .
C9 C8 C13 C12 1.3(5) .
C9 C10 C11 C12 0.7(6) .
C10 C11 C12 C13 1.4(5) .
C11 C12 C13 O2 177.7(3) .
C11 C12 C13 C8 -2.3(5) .
C13 C8 C9 C10 0.7(5) .
C14 O3 C3 C2 -148.8(3) .
C14 O3 C3 C4 31.3(5) .
C15 C16 C17 C18 2.0(6) .
C15 C20 C21 O4 23.1(5) .
C15 C20 C21 C22 -155.4(3) .
C16 C15 C20 C19 -3.3(5) .
C16 C15 C20 C21 -179.5(3) .
C16 C17 C18 C19 -1.9(6) .
C17 C18 C19 C20 -0.8(6) .
C18 C19 C20 C15 3.4(5) .
C18 C19 C20 C21 179.5(3) .
C19 C20 C21 O4 -152.9(3) .
C19 C20 C21 C22 28.6(5) .
C20 C15 C16 C17 0.6(5) .
C20 C21 C22 C23 -174.8(3) .
C21 C22 C23 O5 4.4(6) .
C21 C22 C23 C24 -178.3(3) .
C22 C23 C24 C25 -3.3(5) .
C22 C23 C24 C29 175.0(3) .
C23 C24 C25 C26 178.4(3) .
C23 C24 C29 C28 -177.3(3) .
C24 C25 C26 C27 -1.1(6) .
C25 C24 C29 C28 1.0(5) .
C25 C26 C27 C28 0.9(6) .
C26 C27 C28 C29 0.2(6) .
C27 C28 C29 C24 -1.2(6) .
C29 C24 C25 C26 0.1(5) .
C31 N2 C30 O6 -175.8(3) .
C32 N2 C30 O6 3.0(5) .
